data_7159706
loop_
_publ_author_name
'Singh, Hanuman'
'Chenna, Akshay'
'Gangwar, Upanshu'
'Dutta, Souvik'
'Kurur, Narayanan D.'
'Goel, Gaurav'
'Haridas, V.'

_publ_section_title
;
 Bispidine as a promising scaffold for designing molecular machines.
;
_journal_issue 45
_journal_name_full 'Organic &amp; biomolecular chemistry'
_journal_page_first 9054
_journal_page_last 9060
_journal_paper_doi 10.1039/d3ob01406a
_journal_volume 21
_journal_year 2023
_chemical_absolute_configuration unk
_chemical_formula_moiety '0.063(C17 H30 N2 O2)'
_chemical_formula_sum 'C1.063 H1.875 N0.125 O0.125'
_chemical_formula_weight 18.403
_space_group_crystal_system orthorhombic
_space_group_IT_number 43
_space_group_name_Hall 'F 2 -2d'
_space_group_name_H-M_alt 'F d d 2'
_symmetry_Int_Tables_number 43
_atom_sites_solution_primary iterative
_audit_creation_date 2022-07-27
_audit_creation_method
;
Olex2 1.3
(compiled 2020.11.12 svn.r5f609507 for OlexSys, GUI svn.r6272)
;
_audit_update_record
;
2023-04-26 deposited with the CCDC.	2023-10-24 downloaded from the CCDC.
;
_cell_angle_alpha 90
_cell_angle_beta 90
_cell_angle_gamma 90
_cell_formula_units_Z 128
_cell_length_a 17.3542(7)
_cell_length_b 22.6322(8)
_cell_length_c 8.8875(4)
_cell_measurement_reflns_used 6791
_cell_measurement_temperature 299(2)
_cell_measurement_theta_max 24.294
_cell_measurement_theta_min 2.958
_cell_volume 3490.7(2)
_computing_cell_refinement 'SAINT V8.40B (?, 2016)'
_computing_data_reduction 'SAINT V8.40B (?, 2016)'
_computing_molecular_graphics 'Olex2 1.3 (Dolomanov et al., 2009)'
_computing_publication_material 'Olex2 1.3 (Dolomanov et al., 2009)'
_computing_structure_refinement 'olex2.refine 1.3 (Bourhis et al., 2015)'
_computing_structure_solution 'olex2.solve 1.3 (Bourhis et al., 2015)'
_diffrn_ambient_temperature 299.0
_diffrn_measured_fraction_theta_full 0.9988
_diffrn_measured_fraction_theta_max 0.9988
_diffrn_measurement_device_type 'Bruker APEX-II CCD'
_diffrn_measurement_method '\f and \w scans'
_diffrn_radiation_type 'Mo K\a'
_diffrn_radiation_wavelength 0.71073
_diffrn_reflns_av_R_equivalents 0.0365
_diffrn_reflns_av_unetI/netI 0.0161
_diffrn_reflns_Laue_measured_fraction_full 0.9988
_diffrn_reflns_Laue_measured_fraction_max 0.9988
_diffrn_reflns_limit_h_max 20
_diffrn_reflns_limit_h_min -20
_diffrn_reflns_limit_k_max 26
_diffrn_reflns_limit_k_min -26
_diffrn_reflns_limit_l_max 10
_diffrn_reflns_limit_l_min -10
_diffrn_reflns_number 18866
_diffrn_reflns_point_group_measured_fraction_full 0.9974
_diffrn_reflns_point_group_measured_fraction_max 0.9974
_diffrn_reflns_theta_full 25.0569
_diffrn_reflns_theta_max 25.06
_diffrn_reflns_theta_min 2.73
_diffrn_source_current 1.0
_diffrn_source_power 0.05
_diffrn_source_voltage 50.0
_diffrn_standards_number 0
_exptl_absorpt_coefficient_mu 0.073
_exptl_absorpt_correction_T_max 0.980
_exptl_absorpt_correction_T_min 0.975
_exptl_absorpt_correction_type multi-scan
_exptl_crystal_density_diffrn 1.121
_exptl_crystal_description needle
_exptl_crystal_F_000 1296.539
_refine_diff_density_max 0.0868
_refine_diff_density_min -0.0930
_refine_diff_density_rms 0.0236
_refine_ls_abs_structure_details 'Flack, H. D. (1983). Acta Cryst. A39, 876-881.'
_refine_ls_abs_structure_Flack 0(2)
_refine_ls_d_res_high 0.8391
_refine_ls_d_res_low 7.4675
_refine_ls_goodness_of_fit_ref 1.0518
_refine_ls_hydrogen_treatment constr
_refine_ls_matrix_type full
_refine_ls_number_constraints 23
_refine_ls_number_parameters 99
_refine_ls_number_reflns 1548
_refine_ls_number_restraints 1
_refine_ls_restrained_S_all 1.0518
_refine_ls_R_factor_all 0.0401
_refine_ls_R_factor_gt 0.0340
_refine_ls_shift/su_max 0.0005
_refine_ls_shift/su_mean 0.0000
_refine_ls_structure_factor_coef Fsqd
_refine_ls_weighting_details 'w=1/[\s^2^(Fo^2^)+(0.0439P)^2^+1.3191P] where P=(Fo^2^+2Fc^2^)/3'
_refine_ls_weighting_scheme calc
_refine_ls_wR_factor_gt 0.0852
_refine_ls_wR_factor_ref 0.0905
_reflns_Friedel_coverage 0.996
_reflns_limit_h_max 20
_reflns_limit_h_min -20
_reflns_limit_k_max 26
_reflns_limit_k_min -26
_reflns_limit_l_max 10
_reflns_limit_l_min -10
_reflns_number_gt 1359
_reflns_number_total 1548
_reflns_threshold_expression I>=2u(I)
_cod_data_source_file d3ob01406a2.cif
_cod_data_source_block D2
_cod_database_code 7159706
_olex2_refinement_description
;
1. Fixed Uiso
 At 1.2 times of:
  All C(H) groups, All C(H,H) groups
 At 1.5 times of:
  All C(H,H,H) groups
2. Others
 Fixed Sof: H1a(0.5) H1b(0.5)
3.a Ternary CH refined with riding coordinates:
 C2(H2)
3.b Secondary CH2 refined with riding coordinates:
 C1(H1a,H1b), C3(H3a,H3b), C7(H7a,H7b)
3.c Idealised Me refined as rotating group:
 C6(H6a,H6b,H6c), C8(H8a,H8b,H8c), C9(H9a,H9b,H9c)
;
_olex2_submission_special_instructions 'No special instructions were received'

loop_
_space_group_symop_id
_space_group_symop_operation_xyz
1 x,y,z
2 -x,-y,z
3 -x+1/4,y+1/4,z+1/4
4 x+1/4,-y+1/4,z+1/4
5 x,y+1/2,z+1/2
6 -x,-y+1/2,z+1/2
7 -x+1/4,y+3/4,z+3/4
8 x+1/4,-y+3/4,z+3/4
9 x+1/2,y,z+1/2
10 -x+1/2,-y,z+1/2
11 -x+3/4,y+1/4,z+3/4
12 x+3/4,-y+1/4,z+3/4
13 x+1/2,y+1/2,z
14 -x+1/2,-y+1/2,z
15 -x+3/4,y+3/4,z+1/4
16 x+3/4,-y+3/4,z+1/4

loop_
_atom_site_label
_atom_site_type_symbol
_atom_site_fract_x
_atom_site_fract_y
_atom_site_fract_z
_atom_site_U_iso_or_equiv
_atom_site_adp_type
_atom_site_occupancy
_atom_site_site_symmetry_order
_atom_site_refinement_flags_posn
_atom_site_refinement_flags_adp
_atom_site_refinement_flags_occupancy
C1 C -0.25 -0.25 0.8309(3) 0.1051(11) Uani 1.000000 2 S T P
H1a H -0.294936620329 -0.255006765831 0.8945(3) 0.1261(14) Uiso 0.500000 1 R . .
H1b H -0.205063379671 -0.244993234169 0.8945(3) 0.1261(14) Uiso 0.500000 1 R . .
O2 O -0.11525(9) -0.18052(5) 0.3774(2) 0.0981(5) Uani 1.000000 1 . . .
N2 N -0.16628(7) -0.24010(5) 0.54945(15) 0.0579(4) Uani 1.000000 1 . . .
C2 C -0.23993(12) -0.30316(9) 0.7283(2) 0.0807(6) Uani 1.000000 1 . . .
H2 H -0.23288(12) -0.33806(9) 0.7921(2) 0.0969(7) Uiso 1.000000 1 R . .
C3 C -0.18777(11) -0.18760(7) 0.6362(3) 0.0758(6) Uani 1.000000 1 . . .
H3a H -0.14569(11) -0.17722(7) 0.7030(3) 0.0909(7) Uiso 1.000000 1 R . .
H3b H -0.19575(11) -0.15480(7) 0.5677(3) 0.0909(7) Uiso 1.000000 1 R . .
C4 C -0.12905(9) -0.23118(7) 0.41776(19) 0.0579(4) Uani 1.000000 1 . . .
C5 C -0.10571(9) -0.28219(7) 0.31248(19) 0.0577(4) Uani 1.000000 1 . . .
C6 C -0.17441(12) -0.32125(10) 0.2715(3) 0.0861(7) Uani 1.000000 1 . . .
H6a H -0.1589(3) -0.3498(5) 0.1975(14) 0.1292(10) Uiso 1.000000 1 GR . .
H6b H -0.1924(6) -0.3414(5) 0.3599(5) 0.1292(10) Uiso 1.000000 1 GR . .
H6c H -0.2151(4) -0.29718(13) 0.2314(17) 0.1292(10) Uiso 1.000000 1 GR . .
C7 C -0.16751(10) -0.29558(8) 0.6346(2) 0.0692(5) Uani 1.000000 1 . . .
H7a H -0.16338(10) -0.32841(8) 0.5649(2) 0.0830(6) Uiso 1.000000 1 R . .
H7b H -0.12300(10) -0.29681(8) 0.7006(2) 0.0830(6) Uiso 1.000000 1 R . .
C8 C -0.07579(16) -0.25472(11) 0.1666(2) 0.0984(8) Uani 1.000000 1 . . .
H8a H -0.0611(9) -0.28551(11) 0.0980(8) 0.1475(11) Uiso 1.000000 1 GR . .
H8b H -0.1156(3) -0.2311(6) 0.1219(10) 0.1475(11) Uiso 1.000000 1 GR . .
H8c H -0.0319(6) -0.2303(6) 0.1882(4) 0.1475(11) Uiso 1.000000 1 GR . .
C9 C -0.04055(10) -0.31979(9) 0.3777(2) 0.0794(6) Uani 1.000000 1 . . .
H9a H -0.0244(6) -0.3484(5) 0.3044(7) 0.1191(9) Uiso 1.000000 1 GR . .
H9b H 0.0022(4) -0.29480(13) 0.4034(17) 0.1191(9) Uiso 1.000000 1 GR . .
H9c H -0.0585(3) -0.3398(6) 0.4663(11) 0.1191(9) Uiso 1.000000 1 GR . .

loop_
_atom_site_aniso_label
_atom_site_aniso_U_11
_atom_site_aniso_U_22
_atom_site_aniso_U_33
_atom_site_aniso_U_12
_atom_site_aniso_U_13
_atom_site_aniso_U_23
C1 0.120(3) 0.140(3) 0.0556(16) 0.039(2) -0.000000 0.000000
O2 0.1250(11) 0.0436(7) 0.1259(13) -0.0161(7) 0.0170(11) 0.0191(8)
N2 0.0668(8) 0.0377(7) 0.0693(9) 0.0047(5) -0.0046(7) 0.0021(6)
C2 0.0919(14) 0.0815(13) 0.0688(12) 0.0253(11) 0.0136(11) 0.0294(10)
C3 0.0794(11) 0.0542(10) 0.0937(15) 0.0074(9) -0.0208(12) -0.0219(10)
C4 0.0571(8) 0.0409(9) 0.0755(12) -0.0066(7) -0.0114(9) 0.0113(7)
C5 0.0548(8) 0.0545(9) 0.0637(10) -0.0049(7) -0.0053(8) 0.0060(8)
C6 0.0708(11) 0.0786(13) 0.1090(17) -0.0119(10) -0.0070(11) -0.0299(12)
C7 0.0776(12) 0.0587(10) 0.0713(12) 0.0174(8) 0.0015(10) 0.0192(9)
C8 0.1107(18) 0.1080(17) 0.0763(14) -0.0078(14) 0.0055(12) 0.0175(14)
C9 0.0684(11) 0.0856(13) 0.0842(13) 0.0189(9) -0.0029(11) -0.0006(11)

loop_
_atom_type_symbol
_atom_type_scat_dispersion_real
_atom_type_scat_dispersion_imag
_atom_type_scat_Cromer_Mann_a1
_atom_type_scat_Cromer_Mann_a2
_atom_type_scat_Cromer_Mann_a3
_atom_type_scat_Cromer_Mann_a4
_atom_type_scat_Cromer_Mann_b1
_atom_type_scat_Cromer_Mann_b2
_atom_type_scat_Cromer_Mann_b3
_atom_type_scat_Cromer_Mann_b4
_atom_type_scat_Cromer_Mann_c
_atom_type_scat_source
_atom_type_scat_dispersion_source
H 0.00000 0.00000 0.49300 0.32291 0.14019 0.04081 10.51090 26.12570 3.14236 57.79970 0.0030380000826 'International Tables Volume C Table 6.1.1.4 (pp. 500-502)' 'Henke, Gullikson and Davis, At. Data and Nucl. Data Tables, 1993, 54, 2'
C 0.00347 0.00161 2.31000 1.02000 1.58860 0.86500 20.84390 10.20750 0.56870 51.65120 0.215599998832 'International Tables Volume C Table 6.1.1.4 (pp. 500-502)' 'Henke, Gullikson and Davis, At. Data and Nucl. Data Tables, 1993, 54, 2'
O 0.01158 0.00611 3.04850 2.28680 1.54630 0.86700 13.27710 5.70110 0.32390 32.90890 0.250800013542 'International Tables Volume C Table 6.1.1.4 (pp. 500-502)' 'Henke, Gullikson and Davis, At. Data and Nucl. Data Tables, 1993, 54, 2'
N 0.00653 0.00323 12.21260 3.13220 2.01250 1.16630 0.00570 9.89330 28.99750 0.58260 -11.5290002823 'International Tables Volume C Table 6.1.1.4 (pp. 500-502)' 'Henke, Gullikson and Davis, At. Data and Nucl. Data Tables, 1993, 54, 2'

loop_
_geom_angle_atom_site_label_1
_geom_angle_atom_site_label_2
_geom_angle_atom_site_label_3
_geom_angle
_geom_angle_site_symmetry_1
_geom_angle_site_symmetry_3
_geom_angle_publ_flag
C2 C1 C2 106.3(2) 14_445 . ?
C4 N2 C3 117.13(14) . . ?
C7 N2 C3 114.79(15) . . ?
C7 N2 C4 125.57(14) . . ?
C3 C2 C1 109.80(15) 14_445 . ?
C7 C2 C1 109.57(16) . . ?
C7 C2 C3 113.96(16) . 14_445 ?
C2 C3 N2 112.57(14) 14_445 . ?
N2 C4 O2 119.14(17) . . ?
C5 C4 O2 118.16(17) . . ?
C5 C4 N2 122.65(13) . . ?
C6 C5 C4 111.91(14) . . ?
C8 C5 C4 107.45(15) . . ?
C8 C5 C6 107.35(17) . . ?
C9 C5 C4 112.40(14) . . ?
C9 C5 C6 110.19(16) . . ?
C9 C5 C8 107.26(16) . . ?
C2 C7 N2 113.08(14) . . ?

loop_
_geom_bond_atom_site_label_1
_geom_bond_atom_site_label_2
_geom_bond_distance
_geom_bond_site_symmetry_2
_geom_bond_publ_flag
C1 C2 1.520(3) . ?
C1 C2 1.520(3) 14_445 ?
O2 C4 1.2249(19) . ?
N2 C3 1.465(2) . ?
N2 C4 1.352(2) . ?
N2 C7 1.466(2) . ?
C2 C3 1.513(3) 14_445 ?
C2 C7 1.517(3) . ?
C4 C5 1.540(2) . ?
C5 C6 1.528(2) . ?
C5 C8 1.529(3) . ?
C5 C9 1.529(2) . ?
